data_7158556
loop_
_publ_author_name
'More, Satish Govind'
'Suryavanshi, Gurunath M.'

_publ_section_title
;
 Lewis acid triggered N-alkylation of sulfoximines through nucleophilic
 ring-opening of donor-acceptor cyclopropanes: synthesis of \g-sulfoximino
 malonic diesters
;
_journal_name_full 'Organic &amp; Biomolecular Chemistry'
_journal_paper_doi 10.1039/D2OB00213B
_journal_year 2022
_chemical_formula_sum 'C29 H29 N O7 S'
_chemical_formula_weight 535.59
_space_group_crystal_system trigonal
_space_group_IT_number 148
_space_group_name_Hall '-R 3'
_space_group_name_H-M_alt 'R -3 :H'
_atom_sites_solution_hydrogens geom
_audit_creation_method SHELXL-2018/3
_audit_update_record
;
2021-10-07 deposited with the CCDC.	2022-03-04 downloaded from the CCDC.
;
_cell_angle_alpha 90
_cell_angle_beta 90
_cell_angle_gamma 120
_cell_formula_units_Z 18
_cell_length_a 41.083(6)
_cell_length_b 41.083(6)
_cell_length_c 8.1322(10)
_cell_measurement_reflns_used 3839
_cell_measurement_temperature 273(2)
_cell_measurement_theta_max 0.966
_cell_measurement_theta_min 0.950
_cell_volume 11887(3)
_computing_structure_refinement 'SHELXL-2018/3 (Sheldrick, 2018)'
_computing_structure_solution 'SHELXT 2014/5 (Sheldrick, 2014)'
_diffrn_ambient_temperature 273(2)
_diffrn_measured_fraction_theta_full 0.999
_diffrn_measured_fraction_theta_max 0.999
_diffrn_measurement_device_type 'Bruker D8 VENTURE Kappa Duo PHOTON II CPAD'
_diffrn_measurement_method '\f and \w scans'
_diffrn_radiation_type MoK\a
_diffrn_radiation_wavelength 0.71073
_diffrn_reflns_av_R_equivalents 0.0780
_diffrn_reflns_av_unetI/netI 0.0232
_diffrn_reflns_Laue_measured_fraction_full 0.999
_diffrn_reflns_Laue_measured_fraction_max 0.999
_diffrn_reflns_limit_h_max 45
_diffrn_reflns_limit_h_min -45
_diffrn_reflns_limit_k_max 45
_diffrn_reflns_limit_k_min -45
_diffrn_reflns_limit_l_max 9
_diffrn_reflns_limit_l_min -9
_diffrn_reflns_number 84571
_diffrn_reflns_point_group_measured_fraction_full 0.999
_diffrn_reflns_point_group_measured_fraction_max 0.999
_diffrn_reflns_theta_full 23.363
_diffrn_reflns_theta_max 23.363
_diffrn_reflns_theta_min 1.983
_exptl_absorpt_coefficient_mu 0.171
_exptl_crystal_density_diffrn 1.347
_exptl_crystal_description Sheet
_exptl_crystal_F_000 5076
_exptl_crystal_size_max 0.300
_exptl_crystal_size_mid 0.250
_exptl_crystal_size_min 0.200
_refine_diff_density_max 0.237
_refine_diff_density_min -0.387
_refine_diff_density_rms 0.044
_refine_ls_extinction_method none
_refine_ls_goodness_of_fit_ref 0.603
_refine_ls_hydrogen_treatment constr
_refine_ls_matrix_type full
_refine_ls_number_parameters 347
_refine_ls_number_reflns 3835
_refine_ls_number_restraints 0
_refine_ls_restrained_S_all 0.603
_refine_ls_R_factor_all 0.0394
_refine_ls_R_factor_gt 0.0323
_refine_ls_shift/su_max 0.001
_refine_ls_shift/su_mean 0.000
_refine_ls_structure_factor_coef Fsqd
_refine_ls_weighting_details 'w=1/[\s^2^(Fo^2^)+(0.0024P)^2^+155.6264P] where P=(Fo^2^+2Fc^2^)/3'
_refine_ls_weighting_scheme calc
_refine_ls_wR_factor_gt 0.0681
_refine_ls_wR_factor_ref 0.0742
_reflns_Friedel_coverage 0.000
_reflns_number_gt 3390
_reflns_number_total 3835
_reflns_threshold_expression 'I > 2\s(I)'
_cod_data_source_file d2ob00213b2.cif
_cod_data_source_block mo_sgmg_373_NEW_0m_a
_cod_original_cell_volume 11887(4)
_cod_database_code 7158556
_shelx_shelxl_version_number 2018/3
_shelx_space_group_comment
;
The symmetry employed for this shelxl refinement is uniquely defined
by the following loop, which should always be used as a source of
symmetry information in preference to the above space-group names.
They are only intended as comments.
;
_shelx_estimated_absorpt_t_min 0.950
_shelx_estimated_absorpt_t_max 0.967

loop_
_space_group_symop_operation_xyz
'x, y, z'
'-y, x-y, z'
'-x+y, -x, z'
'x+2/3, y+1/3, z+1/3'
'-y+2/3, x-y+1/3, z+1/3'
'-x+y+2/3, -x+1/3, z+1/3'
'x+1/3, y+2/3, z+2/3'
'-y+1/3, x-y+2/3, z+2/3'
'-x+y+1/3, -x+2/3, z+2/3'
'-x, -y, -z'
'y, -x+y, -z'
'x-y, x, -z'
'-x+2/3, -y+1/3, -z+1/3'
'y+2/3, -x+y+1/3, -z+1/3'
'x-y+2/3, x+1/3, -z+1/3'
'-x+1/3, -y+2/3, -z+2/3'
'y+1/3, -x+y+2/3, -z+2/3'
'x-y+1/3, x+2/3, -z+2/3'

loop_
_atom_site_label
_atom_site_type_symbol
_atom_site_fract_x
_atom_site_fract_y
_atom_site_fract_z
_atom_site_U_iso_or_equiv
_atom_site_adp_type
_atom_site_occupancy
_atom_site_site_symmetry_order
_atom_site_calc_flag
_atom_site_refinement_flags_posn
_atom_site_refinement_flags_adp
_atom_site_refinement_flags_occupancy
_atom_site_disorder_assembly
_atom_site_disorder_group
S1 S 0.43795(2) 0.47892(2) 0.89621(6) 0.01243(13) Uani 1 1 d . . . . .
O1 O 0.45633(4) 0.46700(4) 0.77743(17) 0.0169(3) Uani 1 1 d . . . . .
O3 O 0.32595(4) 0.37217(4) 0.21123(18) 0.0191(3) Uani 1 1 d . . . . .
O2 O 0.47223(5) 0.54854(4) 1.34282(19) 0.0246(4) Uani 1 1 d . . . . .
O4 O 0.30174(4) 0.50849(5) 0.91874(19) 0.0236(4) Uani 1 1 d . . . . .
O6 O 0.39895(4) 0.58014(4) 0.92448(19) 0.0227(4) Uani 1 1 d . . . . .
O7 O 0.32901(4) 0.51387(5) 1.16540(19) 0.0256(4) Uani 1 1 d . . . . .
O5 O 0.37760(5) 0.55394(4) 0.67567(19) 0.0280(4) Uani 1 1 d . . . . .
N1 N 0.39597(5) 0.46525(5) 0.8842(2) 0.0142(4) Uani 1 1 d . . . . .
C8 C 0.47329(6) 0.54847(6) 1.0530(3) 0.0145(5) Uani 1 1 d . . . . .
C23 C 0.36967(5) 0.44900(6) 0.5979(3) 0.0132(5) Uani 1 1 d . . . . .
C24 C 0.35854(6) 0.41118(6) 0.6177(3) 0.0156(5) Uani 1 1 d . . . . .
H24 H 0.360501 0.402426 0.720630 0.019 Uiso 1 1 calc R U . . .
C1 C 0.44236(6) 0.46466(6) 1.0949(3) 0.0138(5) Uani 1 1 d . . . . .
C6 C 0.45505(6) 0.48937(6) 1.2287(3) 0.0139(5) Uani 1 1 d . . . . .
C13 C 0.48947(6) 0.58746(6) 1.0474(3) 0.0184(5) Uani 1 1 d . . . . .
H13 H 0.496585 0.601125 1.144881 0.022 Uiso 1 1 calc R U . . .
C7 C 0.46712(6) 0.53009(6) 1.2172(3) 0.0167(5) Uani 1 1 d . . . . .
C10 C 0.47083(6) 0.54760(6) 0.7544(3) 0.0167(5) Uani 1 1 d . . . . .
H10 H 0.465276 0.534290 0.656118 0.020 Uiso 1 1 calc R U . . .
C9 C 0.46417(6) 0.52887(6) 0.9039(3) 0.0143(5) Uani 1 1 d . . . . .
C27 C 0.35397(6) 0.43712(6) 0.3078(3) 0.0158(5) Uani 1 1 d . . . . .
H27 H 0.353084 0.446056 0.203842 0.019 Uiso 1 1 calc R U . . .
C18 C 0.32952(6) 0.51234(6) 1.0177(3) 0.0175(5) Uani 1 1 d . . . . .
C4 C 0.44546(6) 0.43738(6) 1.4013(3) 0.0185(5) Uani 1 1 d . . . . .
H4 H 0.446479 0.428195 1.504532 0.022 Uiso 1 1 calc R U . . .
C26 C 0.34158(6) 0.39923(6) 0.3320(3) 0.0150(5) Uani 1 1 d . . . . .
C25 C 0.34458(6) 0.38635(6) 0.4864(3) 0.0161(5) Uani 1 1 d . . . . .
H25 H 0.337251 0.361165 0.501559 0.019 Uiso 1 1 calc R U . . .
C21 C 0.34858(6) 0.48055(6) 0.8021(3) 0.0157(5) Uani 1 1 d . . . . .
H21A H 0.335628 0.483591 0.708808 0.019 Uiso 1 1 calc R U . . .
H21B H 0.330955 0.457788 0.859648 0.019 Uiso 1 1 calc R U . . .
C16 C 0.38000(6) 0.55110(6) 0.8217(3) 0.0187(5) Uani 1 1 d . . . . .
C5 C 0.45632(6) 0.47478(6) 1.3822(3) 0.0167(5) Uani 1 1 d . . . . .
H5 H 0.464657 0.490604 1.473163 0.020 Uiso 1 1 calc R U . . .
C17 C 0.36162(6) 0.51422(6) 0.9176(3) 0.0163(5) Uani 1 1 d . . . . .
H17 H 0.380246 0.514477 0.993715 0.020 Uiso 1 1 calc R U . . .
C3 C 0.43302(6) 0.41343(6) 1.2668(3) 0.0189(5) Uani 1 1 d . . . . .
H3 H 0.425719 0.388207 1.280333 0.023 Uiso 1 1 calc R U . . .
C28 C 0.36772(6) 0.46152(6) 0.4412(3) 0.0151(5) Uani 1 1 d . . . . .
H28 H 0.375819 0.486855 0.425229 0.018 Uiso 1 1 calc R U . . .
C11 C 0.48579(6) 0.58623(6) 0.7529(3) 0.0207(5) Uani 1 1 d . . . . .
H11 H 0.489575 0.598807 0.653425 0.025 Uiso 1 1 calc R U . . .
C2 C 0.43140(6) 0.42686(6) 1.1123(3) 0.0165(5) Uani 1 1 d . . . . .
H2 H 0.423122 0.410868 1.021818 0.020 Uiso 1 1 calc R U . . .
C12 C 0.49512(6) 0.60619(6) 0.8995(3) 0.0214(5) Uani 1 1 d . . . . .
H12 H 0.505164 0.632110 0.898333 0.026 Uiso 1 1 calc R U . . .
C22 C 0.38179(6) 0.47659(6) 0.7401(3) 0.0142(5) Uani 1 1 d . . . . .
H22 H 0.401648 0.501194 0.701733 0.017 Uiso 1 1 calc R U . . .
C29 C 0.31914(7) 0.38410(7) 0.0558(3) 0.0255(6) Uani 1 1 d . . . . .
H29A H 0.302189 0.393569 0.070620 0.038 Uiso 1 1 calc R U . . .
H29B H 0.308213 0.363160 -0.018603 0.038 Uiso 1 1 calc R U . . .
H29C H 0.342447 0.403559 0.011323 0.038 Uiso 1 1 calc R U . . .
C14 C 0.41595(7) 0.61772(6) 0.8518(3) 0.0303(6) Uani 1 1 d . . . . .
H14A H 0.425591 0.617445 0.743251 0.036 Uiso 1 1 calc R U . . .
H14B H 0.436790 0.635385 0.919468 0.036 Uiso 1 1 calc R U . . .
C19 C 0.26946(7) 0.50851(7) 0.9959(3) 0.0262(6) Uani 1 1 d . . . . .
H19A H 0.265190 0.497285 1.104357 0.031 Uiso 1 1 calc R U . . .
H19B H 0.247083 0.493657 0.930259 0.031 Uiso 1 1 calc R U . . .
C15 C 0.38700(8) 0.62994(8) 0.8393(4) 0.0412(7) Uani 1 1 d . . . . .
H15A H 0.366782 0.612807 0.769670 0.062 Uiso 1 1 calc R U . . .
H15B H 0.398397 0.654772 0.793484 0.062 Uiso 1 1 calc R U . . .
H15C H 0.377400 0.630003 0.946863 0.062 Uiso 1 1 calc R U . . .
C20 C 0.27682(8) 0.54797(8) 1.0097(3) 0.0354(7) Uani 1 1 d . . . . .
H20A H 0.298052 0.562172 1.080215 0.053 Uiso 1 1 calc R U . . .
H20B H 0.255125 0.547716 1.055026 0.053 Uiso 1 1 calc R U . . .
H20C H 0.282008 0.559311 0.902578 0.053 Uiso 1 1 calc R U . . .

loop_
_atom_site_aniso_label
_atom_site_aniso_U_11
_atom_site_aniso_U_22
_atom_site_aniso_U_33
_atom_site_aniso_U_23
_atom_site_aniso_U_13
_atom_site_aniso_U_12
S1 0.0121(3) 0.0130(3) 0.0102(3) -0.0016(2) -0.0005(2) 0.0048(2)
O1 0.0183(8) 0.0193(8) 0.0131(8) -0.0032(6) 0.0006(6) 0.0094(7)
O3 0.0252(9) 0.0174(8) 0.0129(8) -0.0040(6) -0.0021(7) 0.0093(7)
O2 0.0389(10) 0.0239(9) 0.0144(9) -0.0066(7) -0.0040(7) 0.0182(8)
O4 0.0229(9) 0.0379(10) 0.0182(8) -0.0022(7) -0.0014(7) 0.0215(8)
O6 0.0267(9) 0.0162(8) 0.0182(8) -0.0010(7) -0.0035(7) 0.0056(7)
O7 0.0266(9) 0.0364(10) 0.0134(9) 0.0006(7) 0.0019(7) 0.0155(8)
O5 0.0389(10) 0.0238(9) 0.0140(9) 0.0005(7) -0.0008(7) 0.0102(8)
N1 0.0125(9) 0.0146(9) 0.0129(9) -0.0006(7) -0.0017(7) 0.0049(8)
C8 0.0103(11) 0.0172(11) 0.0156(11) -0.0018(9) 0.0001(9) 0.0066(9)
C23 0.0066(10) 0.0172(11) 0.0149(11) -0.0019(9) -0.0005(8) 0.0052(9)
C24 0.0147(11) 0.0193(12) 0.0127(11) 0.0013(9) 0.0001(9) 0.0084(10)
C1 0.0090(10) 0.0179(12) 0.0130(11) 0.0014(9) 0.0010(9) 0.0056(9)
C6 0.0102(11) 0.0178(11) 0.0155(11) -0.0014(9) 0.0013(9) 0.0083(9)
C13 0.0163(12) 0.0159(12) 0.0201(12) -0.0053(10) -0.0020(9) 0.0057(10)
C7 0.0132(11) 0.0229(12) 0.0148(12) -0.0037(10) -0.0017(9) 0.0096(10)
C10 0.0133(11) 0.0189(12) 0.0147(11) -0.0011(9) 0.0010(9) 0.0057(10)
C9 0.0089(10) 0.0142(11) 0.0173(12) -0.0009(9) 0.0002(9) 0.0038(9)
C27 0.0139(11) 0.0204(12) 0.0128(11) 0.0020(9) 0.0013(9) 0.0083(10)
C18 0.0206(12) 0.0118(11) 0.0201(14) -0.0005(9) -0.0009(10) 0.0081(10)
C4 0.0167(12) 0.0230(13) 0.0152(12) 0.0034(10) 0.0008(9) 0.0095(10)
C26 0.0115(11) 0.0170(12) 0.0150(11) -0.0039(9) 0.0015(9) 0.0060(9)
C25 0.0149(11) 0.0147(11) 0.0189(12) 0.0004(9) 0.0025(9) 0.0076(10)
C21 0.0144(11) 0.0170(11) 0.0137(11) -0.0008(9) -0.0013(9) 0.0063(10)
C16 0.0163(12) 0.0197(12) 0.0198(13) -0.0034(10) -0.0007(9) 0.0089(10)
C5 0.0141(11) 0.0236(13) 0.0132(11) -0.0039(9) -0.0017(9) 0.0100(10)
C17 0.0174(11) 0.0179(11) 0.0151(11) -0.0012(9) -0.0026(9) 0.0100(10)
C3 0.0165(12) 0.0150(11) 0.0220(12) 0.0019(10) -0.0013(10) 0.0054(10)
C28 0.0137(11) 0.0139(11) 0.0171(12) -0.0013(9) -0.0001(9) 0.0064(9)
C11 0.0179(12) 0.0189(12) 0.0210(12) 0.0046(10) 0.0034(10) 0.0060(10)
C2 0.0139(11) 0.0151(11) 0.0178(12) -0.0036(9) -0.0035(9) 0.0054(9)
C12 0.0170(12) 0.0146(12) 0.0277(13) 0.0000(10) 0.0003(10) 0.0042(10)
C22 0.0127(11) 0.0135(11) 0.0144(11) -0.0009(9) -0.0018(9) 0.0051(9)
C29 0.0315(14) 0.0235(13) 0.0134(12) -0.0042(10) -0.0044(10) 0.0076(11)
C14 0.0356(15) 0.0143(12) 0.0275(14) 0.0015(10) -0.0056(11) 0.0024(11)
C19 0.0227(13) 0.0385(15) 0.0243(13) 0.0015(11) 0.0025(10) 0.0204(12)
C15 0.0567(19) 0.0259(15) 0.0395(17) -0.0022(12) -0.0141(14) 0.0197(14)
C20 0.0428(16) 0.0432(17) 0.0351(15) 0.0096(13) 0.0112(13) 0.0326(14)

loop_
_atom_type_symbol
_atom_type_description
_atom_type_scat_dispersion_real
_atom_type_scat_dispersion_imag
_atom_type_scat_source
C C 0.0033 0.0016 'International Tables Vol C Tables 4.2.6.8 and 6.1.1.4'
H H 0.0000 0.0000 'International Tables Vol C Tables 4.2.6.8 and 6.1.1.4'
N N 0.0061 0.0033 'International Tables Vol C Tables 4.2.6.8 and 6.1.1.4'
O O 0.0106 0.0060 'International Tables Vol C Tables 4.2.6.8 and 6.1.1.4'
S S 0.1246 0.1234 'International Tables Vol C Tables 4.2.6.8 and 6.1.1.4'

loop_
_geom_angle_atom_site_label_1
_geom_angle_atom_site_label_2
_geom_angle_atom_site_label_3
_geom_angle
_geom_angle_site_symmetry_1
_geom_angle_site_symmetry_3
_geom_angle_publ_flag
O1 S1 N1 121.01(9) . . ?
O1 S1 C1 109.92(9) . . ?
N1 S1 C1 102.82(9) . . ?
O1 S1 C9 107.16(9) . . ?
N1 S1 C9 110.36(10) . . ?
C1 S1 C9 104.35(10) . . ?
C26 O3 C29 116.39(17) . . ?
C18 O4 C19 117.40(17) . . ?
C16 O6 C14 116.44(18) . . ?
C22 N1 S1 118.93(14) . . ?
C13 C8 C9 118.0(2) . . ?
C13 C8 C7 118.28(19) . . ?
C9 C8 C7 123.73(19) . . ?
C28 C23 C24 118.11(19) . . ?
C28 C23 C22 118.67(19) . . ?
C24 C23 C22 123.14(19) . . ?
C25 C24 C23 121.0(2) . . ?
C25 C24 H24 119.5 . . ?
C23 C24 H24 119.5 . . ?
C2 C1 C6 121.8(2) . . ?
C2 C1 S1 115.80(16) . . ?
C6 C1 S1 122.40(16) . . ?
C1 C6 C5 117.64(19) . . ?
C1 C6 C7 124.05(19) . . ?
C5 C6 C7 118.32(19) . . ?
C12 C13 C8 121.2(2) . . ?
C12 C13 H13 119.4 . . ?
C8 C13 H13 119.4 . . ?
O2 C7 C8 119.9(2) . . ?
O2 C7 C6 120.0(2) . . ?
C8 C7 C6 120.06(19) . . ?
C11 C10 C9 119.5(2) . . ?
C11 C10 H10 120.2 . . ?
C9 C10 H10 120.2 . . ?
C10 C9 C8 121.14(19) . . ?
C10 C9 S1 116.44(16) . . ?
C8 C9 S1 121.88(16) . . ?
C28 C27 C26 119.1(2) . . ?
C28 C27 H27 120.4 . . ?
C26 C27 H27 120.4 . . ?
O7 C18 O4 124.7(2) . . ?
O7 C18 C17 124.7(2) . . ?
O4 C18 C17 110.57(18) . . ?
C5 C4 C3 120.1(2) . . ?
C5 C4 H4 120.0 . . ?
C3 C4 H4 120.0 . . ?
O3 C26 C25 115.50(18) . . ?
O3 C26 C27 124.42(19) . . ?
C25 C26 C27 120.1(2) . . ?
C24 C25 C26 119.8(2) . . ?
C24 C25 H25 120.1 . . ?
C26 C25 H25 120.1 . . ?
C17 C21 C22 111.65(17) . . ?
C17 C21 H21A 109.3 . . ?
C22 C21 H21A 109.3 . . ?
C17 C21 H21B 109.3 . . ?
C22 C21 H21B 109.3 . . ?
H21A C21 H21B 108.0 . . ?
O5 C16 O6 124.6(2) . . ?
O5 C16 C17 125.3(2) . . ?
O6 C16 C17 110.08(18) . . ?
C4 C5 C6 121.2(2) . . ?
C4 C5 H5 119.4 . . ?
C6 C5 H5 119.4 . . ?
C18 C17 C21 112.36(18) . . ?
C18 C17 C16 108.08(17) . . ?
C21 C17 C16 111.05(18) . . ?
C18 C17 H17 108.4 . . ?
C21 C17 H17 108.4 . . ?
C16 C17 H17 108.4 . . ?
C2 C3 C4 120.4(2) . . ?
C2 C3 H3 119.8 . . ?
C4 C3 H3 119.8 . . ?
C27 C28 C23 121.7(2) . . ?
C27 C28 H28 119.1 . . ?
C23 C28 H28 119.1 . . ?
C10 C11 C12 120.1(2) . . ?
C10 C11 H11 119.9 . . ?
C12 C11 H11 119.9 . . ?
C3 C2 C1 118.9(2) . . ?
C3 C2 H2 120.6 . . ?
C1 C2 H2 120.6 . . ?
C13 C12 C11 119.9(2) . . ?
C13 C12 H12 120.1 . . ?
C11 C12 H12 120.1 . . ?
N1 C22 C23 113.64(17) . . ?
N1 C22 C21 106.43(17) . . ?
C23 C22 C21 110.59(17) . . ?
N1 C22 H22 108.7 . . ?
C23 C22 H22 108.7 . . ?
C21 C22 H22 108.7 . . ?
O3 C29 H29A 109.5 . . ?
O3 C29 H29B 109.5 . . ?
H29A C29 H29B 109.5 . . ?
O3 C29 H29C 109.5 . . ?
H29A C29 H29C 109.5 . . ?
H29B C29 H29C 109.5 . . ?
O6 C14 C15 109.8(2) . . ?
O6 C14 H14A 109.7 . . ?
C15 C14 H14A 109.7 . . ?
O6 C14 H14B 109.7 . . ?
C15 C14 H14B 109.7 . . ?
H14A C14 H14B 108.2 . . ?
O4 C19 C20 109.8(2) . . ?
O4 C19 H19A 109.7 . . ?
C20 C19 H19A 109.7 . . ?
O4 C19 H19B 109.7 . . ?
C20 C19 H19B 109.7 . . ?
H19A C19 H19B 108.2 . . ?
C14 C15 H15A 109.5 . . ?
C14 C15 H15B 109.5 . . ?
H15A C15 H15B 109.5 . . ?
C14 C15 H15C 109.5 . . ?
H15A C15 H15C 109.5 . . ?
H15B C15 H15C 109.5 . . ?
C19 C20 H20A 109.5 . . ?
C19 C20 H20B 109.5 . . ?
H20A C20 H20B 109.5 . . ?
C19 C20 H20C 109.5 . . ?
H20A C20 H20C 109.5 . . ?
H20B C20 H20C 109.5 . . ?

loop_
_geom_bond_atom_site_label_1
_geom_bond_atom_site_label_2
_geom_bond_distance
_geom_bond_site_symmetry_2
_geom_bond_publ_flag
S1 O1 1.4537(15) . ?
S1 N1 1.5267(18) . ?
S1 C1 1.759(2) . ?
S1 C9 1.779(2) . ?
O3 C26 1.378(3) . ?
O3 C29 1.433(3) . ?
O2 C7 1.226(3) . ?
O4 C18 1.339(3) . ?
O4 C19 1.468(3) . ?
O6 C16 1.341(3) . ?
O6 C14 1.464(3) . ?
O7 C18 1.204(3) . ?
O5 C16 1.202(3) . ?
N1 C22 1.483(3) . ?
C8 C13 1.395(3) . ?
C8 C9 1.399(3) . ?
C8 C7 1.492(3) . ?
C23 C28 1.391(3) . ?
C23 C24 1.392(3) . ?
C23 C22 1.519(3) . ?
C24 C25 1.387(3) . ?
C24 H24 0.9300 . ?
C1 C2 1.391(3) . ?
C1 C6 1.399(3) . ?
C6 C5 1.397(3) . ?
C6 C7 1.491(3) . ?
C13 C12 1.383(3) . ?
C13 H13 0.9300 . ?
C10 C11 1.386(3) . ?
C10 C9 1.391(3) . ?
C10 H10 0.9300 . ?
C27 C28 1.391(3) . ?
C27 C26 1.389(3) . ?
C27 H27 0.9300 . ?
C18 C17 1.518(3) . ?
C4 C5 1.378(3) . ?
C4 C3 1.386(3) . ?
C4 H4 0.9300 . ?
C26 C25 1.392(3) . ?
C25 H25 0.9300 . ?
C21 C17 1.530(3) . ?
C21 C22 1.537(3) . ?
C21 H21A 0.9700 . ?
C21 H21B 0.9700 . ?
C16 C17 1.526(3) . ?
C5 H5 0.9300 . ?
C17 H17 0.9800 . ?
C3 C2 1.388(3) . ?
C3 H3 0.9300 . ?
C28 H28 0.9300 . ?
C11 C12 1.388(3) . ?
C11 H11 0.9300 . ?
C2 H2 0.9300 . ?
C12 H12 0.9300 . ?
C22 H22 0.9800 . ?
C29 H29A 0.9600 . ?
C29 H29B 0.9600 . ?
C29 H29C 0.9600 . ?
C14 C15 1.508(4) . ?
C14 H14A 0.9700 . ?
C14 H14B 0.9700 . ?
C19 C20 1.497(3) . ?
C19 H19A 0.9700 . ?
C19 H19B 0.9700 . ?
C15 H15A 0.9600 . ?
C15 H15B 0.9600 . ?
C15 H15C 0.9600 . ?
C20 H20A 0.9600 . ?
C20 H20B 0.9600 . ?
C20 H20C 0.9600 . ?
